data_1571495
loop_
_publ_author_name
'Zeng, Xianggui'
'Xu, Yanze'
'Guo, Shuling'
'Xiao, Yongmei'
'Yuan, Jinwei'
'Yang, Liangru'

_publ_section_title
;
 (S C,R
 S)-Bromido(N-{4-methyl-1-[(4-methylphenyl)sulfanyl]pentan-2-yl}-N&#x2032;-(pyridin-2-yl)imidazol-2-ylidene)palladium(II)
 bromide
;
_journal_coeditor_code ZL4070
_journal_issue 4
_journal_name_full IUCrData
_journal_paper_doi 10.1107/S2414314624003602
_journal_volume 9
_journal_year 2024
_chemical_absolute_configuration ad
_chemical_formula_iupac '[Pd Br (C21 H25 N3 S)] Br'
_chemical_formula_moiety 'C21 H25 Br N3 Pd S, Br'
_chemical_formula_sum 'C21 H25 Br2 N3 Pd S'
_chemical_formula_weight 617.72
_chemical_name_systematic
'(<i>S</i>~C~,<i>R</i>~S~)-Bromido(<i>N</i>-{4-methyl-1-[(4-methylphenyl)sulfanyl]pentan-2-yl}-<i>N'</i>-(pyridin-2-yl)imidazol-2-ylidene)palladium(II) bromide'
_space_group_crystal_system monoclinic
_space_group_IT_number 5
_space_group_name_Hall 'C 2y'
_space_group_name_H-M_alt 'C 1 2 1'
_atom_sites_solution_hydrogens geom
_atom_sites_solution_primary direct
_audit_creation_method
;
Olex2 1.2
(compiled 2018.05.29 svn.r3508 for OlexSys, GUI svn.r5506)
;
_cell_angle_alpha 90
_cell_angle_beta 96.425(2)
_cell_angle_gamma 90
_cell_formula_units_Z 4
_cell_length_a 25.8993(7)
_cell_length_b 6.6206(2)
_cell_length_c 13.4938(3)
_cell_measurement_reflns_used 8595
_cell_measurement_temperature 293(2)
_cell_measurement_theta_max 70.0570
_cell_measurement_theta_min 4.4710
_cell_volume 2299.23(11)
_computing_cell_refinement
;
CrysAlisPro 1.171.42.81a (Rigaku OD, 2023)
;
_computing_data_collection
;
CrysAlisPro 1.171.42.81a (Rigaku OD, 2023)
;
_computing_data_reduction
;
CrysAlisPro 1.171.42.81a (Rigaku OD, 2023)
;
_computing_molecular_graphics
;
Olex2 (Dolomanov <i>et al.</i>,  2009)
;
_computing_publication_material
;
Olex2 (Dolomanov <i>et al.</i>,  2009)
;
_computing_structure_refinement
;
ShelXL (Sheldrick, 2015)
;
_computing_structure_solution
;
ShelXS (Sheldrick, 2008)
;
_diffrn_ambient_temperature 293(2)
_diffrn_detector 'CCD plate'
_diffrn_detector_area_resol_mean 16.2312
_diffrn_measured_fraction_theta_full 1.000
_diffrn_measured_fraction_theta_max 0.993
_diffrn_measurement_device 'four-circle diffractometer'
_diffrn_measurement_device_type 'Xcalibur, Eos, Gemini'
_diffrn_measurement_method '\w scans'
_diffrn_radiation_monochromator graphite
_diffrn_radiation_probe x-ray
_diffrn_radiation_type CuK\a
_diffrn_radiation_wavelength 1.54184
_diffrn_reflns_av_R_equivalents 0.0497
_diffrn_reflns_av_unetI/netI 0.0363
_diffrn_reflns_limit_h_max 31
_diffrn_reflns_limit_h_min -31
_diffrn_reflns_limit_k_max 6
_diffrn_reflns_limit_k_min -8
_diffrn_reflns_limit_l_max 16
_diffrn_reflns_limit_l_min -16
_diffrn_reflns_number 20069
_diffrn_reflns_theta_full 67.684
_diffrn_reflns_theta_max 70.499
_diffrn_reflns_theta_min 3.435
_diffrn_source 'fine-focus sealed X-ray tube'
_exptl_absorpt_coefficient_mu 11.516
_exptl_absorpt_correction_T_max 1.00000
_exptl_absorpt_correction_T_min 0.41894
_exptl_absorpt_correction_type multi-scan
_exptl_absorpt_process_details
;
(CrysAlisPro; Rigaku OD, 2023)
;
_exptl_crystal_colour colourless
_exptl_crystal_density_diffrn 1.785
_exptl_crystal_description plate
_exptl_crystal_F_000 1216
_exptl_crystal_size_max 0.14
_exptl_crystal_size_mid 0.1
_exptl_crystal_size_min 0.03
_refine_diff_density_max 0.358
_refine_diff_density_min -0.383
_refine_ls_abs_structure_details
;
Flack <i>x</i> determined using 1371 quotients
[(<i>I</i>^+^)-(<i>I</i>^-^)]/[(<i>I</i>^+^)+(<i>I</i>^-^)]
(Parsons <i>et al.</i>,  2013)
;
_refine_ls_abs_structure_Flack -0.030(7)
_refine_ls_extinction_coef 0.00034(4)
_refine_ls_extinction_expression Fc^*^=kFc[1+0.001xFc^2^\l^3^/sin(2\q)]^-1/4^
_refine_ls_extinction_method
;
SHELXL-2014/7 (Sheldrick, 2015)
;
_refine_ls_goodness_of_fit_ref 1.036
_refine_ls_hydrogen_treatment constr
_refine_ls_matrix_type full
_refine_ls_number_parameters 258
_refine_ls_number_reflns 3950
_refine_ls_number_restraints 1
_refine_ls_restrained_S_all 1.036
_refine_ls_R_factor_all 0.0336
_refine_ls_R_factor_gt 0.0299
_refine_ls_shift/su_max 0.000
_refine_ls_shift/su_mean 0.000
_refine_ls_structure_factor_coef Fsqd
_refine_ls_weighting_details 'w=1/[\s^2^(Fo^2^)+(0.0330P)^2^+2.7656P] where P=(Fo^2^+2Fc^2^)/3'
_refine_ls_weighting_scheme calc
_refine_ls_wR_factor_gt 0.0698
_refine_ls_wR_factor_ref 0.0723
_reflns_number_gt 3693
_reflns_number_total 3950
_reflns_threshold_expression 'I > 2\s(I)'
_cod_data_source_file zl4070.cif
_cod_data_source_block I
_cod_original_cell_volume 2299.23(12)
_cod_database_code 1571495
_shelx_space_group_comment
;
The symmetry employed for this shelxl refinement is uniquely defined
by the following loop, which should always be used as a source of
symmetry information in preference to the above space-group names.
They are only intended as comments.
;
_shelx_estimated_absorpt_t_min 0.295
_shelx_estimated_absorpt_t_max 0.724

loop_
_space_group_symop_operation_xyz
'x, y, z'
'-x, y, -z'
'x+1/2, y+1/2, z'
'-x+1/2, y+1/2, -z'

loop_
_atom_site_type_symbol
_atom_site_label
_atom_site_fract_x
_atom_site_fract_y
_atom_site_fract_z
_atom_site_U_iso_or_equiv
_atom_site_adp_type
_atom_site_calc_flag
_atom_site_occupancy
_atom_site_disorder_assembly
_atom_site_disorder_group
Pd Pd1 0.37598(2) 0.06095(8) 0.28758(3) 0.03701(15) Uani d 1 . .
S S1 0.40637(6) -0.0902(3) 0.15555(12) 0.0381(4) Uani d 1 . .
N N1 0.3574(2) 0.2356(11) 0.4079(4) 0.0443(16) Uani d 1 . .
N N2 0.4255(2) 0.4165(10) 0.3607(4) 0.0413(14) Uani d 1 . .
N N3 0.4680(2) 0.3203(10) 0.2419(4) 0.0381(13) Uani d 1 . .
C C1 0.3187(3) 0.2026(16) 0.4635(6) 0.057(2) Uani d 1 . .
H H1 0.2972 0.0912 0.4501 0.069 Uiso calc 1 . .
C C2 0.3100(4) 0.3329(18) 0.5414(7) 0.069(3) Uani d 1 . .
H H2 0.2832 0.3085 0.5804 0.083 Uiso calc 1 . .
C C3 0.3414(4) 0.4954(18) 0.5587(7) 0.074(3) Uani d 1 . .
H H3 0.3359 0.5840 0.6099 0.089 Uiso calc 1 . .
C C4 0.3813(3) 0.5318(18) 0.5021(6) 0.061(2) Uani d 1 . .
H H4 0.4033 0.6422 0.5144 0.073 Uiso calc 1 . .
C C5 0.3873(3) 0.3975(13) 0.4263(5) 0.0450(18) Uani d 1 . .
C C6 0.4650(3) 0.5562(15) 0.3556(5) 0.0478(16) Uani d 1 . .
H H6 0.4719 0.6686 0.3963 0.057 Uiso calc 1 . .
C C7 0.4911(3) 0.4978(13) 0.2812(6) 0.049(2) Uani d 1 . .
H H7 0.5195 0.5632 0.2593 0.059 Uiso calc 1 . .
C C8 0.4280(2) 0.2737(13) 0.2911(5) 0.0393(16) Uani d 1 . .
C C9 0.4434(2) 0.1033(12) 0.0964(5) 0.0415(18) Uani d 1 . .
H H9A 0.4574 0.0439 0.0394 0.050 Uiso calc 1 . .
H H9B 0.4199 0.2108 0.0720 0.050 Uiso calc 1 . .
C C10 0.4877(3) 0.1938(11) 0.1649(5) 0.0366(15) Uani d 1 . .
H H10 0.5072 0.2821 0.1242 0.044 Uiso calc 1 . .
C C11 0.5255(2) 0.0360(13) 0.2122(5) 0.0397(16) Uani d 1 . .
H H11A 0.5325 -0.0599 0.1610 0.048 Uiso calc 1 . .
H H11B 0.5085 -0.0373 0.2617 0.048 Uiso calc 1 . .
C C12 0.5777(3) 0.1161(12) 0.2623(5) 0.0441(19) Uani d 1 . .
H H12 0.5707 0.2109 0.3150 0.053 Uiso calc 1 . .
C C13 0.6081(3) -0.0612(16) 0.3099(7) 0.065(3) Uani d 1 . .
H H13A 0.5892 -0.1208 0.3598 0.097 Uiso calc 1 . .
H H13B 0.6413 -0.0150 0.3404 0.097 Uiso calc 1 . .
H H13C 0.6132 -0.1599 0.2598 0.097 Uiso calc 1 . .
C C14 0.6090(3) 0.2258(18) 0.1894(7) 0.072(3) Uani d 1 . .
H H14A 0.6092 0.1467 0.1298 0.108 Uiso calc 1 . .
H H14B 0.6440 0.2448 0.2196 0.108 Uiso calc 1 . .
H H14C 0.5935 0.3549 0.1729 0.108 Uiso calc 1 . .
C C15 0.3558(3) -0.1214(13) 0.0549(5) 0.0428(18) Uani d 1 . .
C C16 0.3572(3) -0.2944(13) -0.0012(6) 0.0494(19) Uani d 1 . .
H H16 0.3814 -0.3949 0.0174 0.059 Uiso calc 1 . .
C C17 0.3221(3) -0.3171(14) -0.0853(6) 0.054(2) Uani d 1 . .
H H17 0.3225 -0.4353 -0.1224 0.064 Uiso calc 1 . .
C C18 0.2862(3) -0.1665(14) -0.1157(5) 0.048(2) Uani d 1 . .
C C19 0.2848(3) 0.0021(14) -0.0560(5) 0.051(2) Uani d 1 . .
H H19 0.2601 0.1015 -0.0734 0.061 Uiso calc 1 . .
C C20 0.3190(3) 0.0263(14) 0.0282(5) 0.049(2) Uani d 1 . .
H H20 0.3176 0.1415 0.0672 0.059 Uiso calc 1 . .
C C21 0.2512(3) -0.1845(17) -0.2126(6) 0.067(3) Uani d 1 . .
H H21A 0.2684 -0.1290 -0.2659 0.101 Uiso calc 1 . .
H H21B 0.2195 -0.1116 -0.2075 0.101 Uiso calc 1 . .
H H21C 0.2433 -0.3242 -0.2261 0.101 Uiso calc 1 . .
Br Br1 0.30979(4) -0.20451(15) 0.29589(7) 0.0603(3) Uani d 1 . .
Br Br2 0.5000 0.0140(2) 0.5000 0.0609(4) Uani d 1 . .
Br Br3 0.5000 0.61892(17) 0.0000 0.0480(3) Uani d 1 . .

loop_
_atom_site_aniso_label
_atom_site_aniso_U_11
_atom_site_aniso_U_22
_atom_site_aniso_U_33
_atom_site_aniso_U_12
_atom_site_aniso_U_13
_atom_site_aniso_U_23
Pd1 0.0397(2) 0.0390(3) 0.0327(2) -0.0004(2) 0.00594(15) -0.0005(2)
S1 0.0391(8) 0.0388(11) 0.0362(8) 0.0001(7) 0.0032(6) -0.0042(8)
N1 0.050(3) 0.054(5) 0.030(3) 0.012(3) 0.009(2) -0.007(3)
N2 0.050(3) 0.036(4) 0.038(3) 0.007(3) 0.003(2) -0.007(3)
N3 0.042(3) 0.031(4) 0.042(3) -0.003(3) 0.006(2) 0.002(3)
C1 0.054(4) 0.073(7) 0.047(4) 0.009(4) 0.015(3) -0.002(4)
C2 0.063(5) 0.091(9) 0.055(5) 0.018(5) 0.019(4) 0.003(5)
C3 0.089(7) 0.087(9) 0.050(4) 0.020(6) 0.019(4) -0.017(5)
C4 0.071(5) 0.058(7) 0.054(4) 0.012(5) 0.010(3) -0.019(5)
C5 0.051(4) 0.043(5) 0.038(4) 0.010(4) -0.006(3) -0.007(4)
C6 0.061(4) 0.030(4) 0.050(4) -0.001(4) -0.001(3) -0.008(4)
C7 0.052(4) 0.038(5) 0.055(4) -0.011(3) 0.003(3) 0.000(4)
C8 0.042(3) 0.037(5) 0.036(3) 0.005(3) -0.003(3) -0.002(3)
C9 0.042(3) 0.047(6) 0.035(3) 0.001(3) 0.003(2) -0.001(3)
C10 0.045(3) 0.031(4) 0.034(3) -0.002(3) 0.008(3) -0.001(3)
C11 0.049(3) 0.032(4) 0.039(3) 0.002(3) 0.009(2) 0.000(4)
C12 0.043(3) 0.048(6) 0.041(3) -0.005(3) 0.004(3) -0.001(3)
C13 0.051(4) 0.073(7) 0.068(5) 0.007(4) -0.005(4) 0.010(5)
C14 0.051(5) 0.096(9) 0.069(6) -0.019(5) 0.006(4) 0.022(6)
C15 0.038(3) 0.051(5) 0.039(3) -0.001(3) 0.003(3) -0.009(4)
C16 0.047(4) 0.038(5) 0.062(5) 0.003(3) 0.001(3) -0.009(4)
C17 0.056(4) 0.051(6) 0.051(4) -0.001(4) -0.006(3) -0.020(4)
C18 0.036(3) 0.058(6) 0.048(4) -0.011(3) 0.004(3) -0.006(4)
C19 0.042(4) 0.060(7) 0.050(4) 0.007(3) 0.002(3) 0.000(4)
C20 0.051(4) 0.046(6) 0.051(4) 0.014(4) 0.004(3) -0.011(4)
C21 0.058(5) 0.079(8) 0.061(5) -0.003(5) -0.014(4) -0.006(5)
Br1 0.0612(5) 0.0547(7) 0.0674(5) -0.0142(4) 0.0173(4) 0.0042(5)
Br2 0.0953(9) 0.0421(9) 0.0444(5) 0.000 0.0037(5) 0.000
Br3 0.0607(6) 0.0392(8) 0.0460(5) 0.000 0.0141(4) 0.000

loop_
_atom_type_symbol
_atom_type_description
_atom_type_scat_dispersion_real
_atom_type_scat_dispersion_imag
_atom_type_scat_source
C C 0.0181 0.0091 'International Tables Vol C Tables 4.2.6.8 and 6.1.1.4'
H H 0.0000 0.0000 'International Tables Vol C Tables 4.2.6.8 and 6.1.1.4'
Br Br -0.6763 1.2805 'International Tables Vol C Tables 4.2.6.8 and 6.1.1.4'
N N 0.0311 0.0180 'International Tables Vol C Tables 4.2.6.8 and 6.1.1.4'
Pd Pd 0.1215 3.9337 'International Tables Vol C Tables 4.2.6.8 and 6.1.1.4'
S S 0.3331 0.5567 'International Tables Vol C Tables 4.2.6.8 and 6.1.1.4'

loop_
_geom_angle_atom_site_label_1
_geom_angle_atom_site_label_2
_geom_angle_atom_site_label_3
_geom_angle_site_symmetry_1
_geom_angle_site_symmetry_3
_geom_angle
_geom_angle_publ_flag
S1 Pd1 Br1 . . 91.46(5) ?
N1 Pd1 S1 . . 170.64(19) ?
N1 Pd1 Br1 . . 97.90(19) ?
C8 Pd1 S1 . . 92.2(2) ?
C8 Pd1 N1 . . 78.4(3) ?
C8 Pd1 Br1 . . 175.9(2) ?
C9 S1 Pd1 . . 106.2(2) ?
C15 S1 Pd1 . . 111.0(2) ?
C15 S1 C9 . . 97.2(3) ?
C1 N1 Pd1 . . 126.7(6) ?
C5 N1 Pd1 . . 114.3(5) ?
C5 N1 C1 . . 119.0(7) ?
C6 N2 C5 . . 131.8(6) ?
C8 N2 C5 . . 118.1(7) ?
C8 N2 C6 . . 110.0(6) ?
C7 N3 C10 . . 125.5(6) ?
C8 N3 C7 . . 109.3(6) ?
C8 N3 C10 . . 124.9(6) ?
N1 C1 H1 . . 119.5 ?
N1 C1 C2 . . 121.1(9) ?
C2 C1 H1 . . 119.5 ?
C1 C2 H2 . . 120.8 ?
C3 C2 C1 . . 118.4(8) ?
C3 C2 H2 . . 120.8 ?
C2 C3 H3 . . 119.4 ?
C2 C3 C4 . . 121.3(9) ?
C4 C3 H3 . . 119.4 ?
C3 C4 H4 . . 121.5 ?
C3 C4 C5 . . 117.0(10) ?
C5 C4 H4 . . 121.5 ?
N1 C5 N2 . . 113.0(6) ?
N1 C5 C4 . . 123.2(8) ?
C4 C5 N2 . . 123.8(8) ?
N2 C6 H6 . . 126.8 ?
C7 C6 N2 . . 106.5(7) ?
C7 C6 H6 . . 126.8 ?
N3 C7 H7 . . 126.3 ?
C6 C7 N3 . . 107.4(7) ?
C6 C7 H7 . . 126.3 ?
N2 C8 Pd1 . . 116.1(5) ?
N3 C8 Pd1 . . 137.2(6) ?
N3 C8 N2 . . 106.7(7) ?
S1 C9 H9A . . 108.7 ?
S1 C9 H9B . . 108.7 ?
H9A C9 H9B . . 107.6 ?
C10 C9 S1 . . 114.1(5) ?
C10 C9 H9A . . 108.7 ?
C10 C9 H9B . . 108.7 ?
N3 C10 C9 . . 111.0(5) ?
N3 C10 H10 . . 107.3 ?
N3 C10 C11 . . 110.6(5) ?
C9 C10 H10 . . 107.3 ?
C9 C10 C11 . . 113.1(6) ?
C11 C10 H10 . . 107.3 ?
C10 C11 H11A . . 108.3 ?
C10 C11 H11B . . 108.3 ?
C10 C11 C12 . . 116.1(7) ?
H11A C11 H11B . . 107.4 ?
C12 C11 H11A . . 108.3 ?
C12 C11 H11B . . 108.3 ?
C11 C12 H12 . . 108.5 ?
C13 C12 C11 . . 108.0(7) ?
C13 C12 H12 . . 108.5 ?
C13 C12 C14 . . 110.6(7) ?
C14 C12 C11 . . 112.7(6) ?
C14 C12 H12 . . 108.5 ?
C12 C13 H13A . . 109.5 ?
C12 C13 H13B . . 109.5 ?
C12 C13 H13C . . 109.5 ?
H13A C13 H13B . . 109.5 ?
H13A C13 H13C . . 109.5 ?
H13B C13 H13C . . 109.5 ?
C12 C14 H14A . . 109.5 ?
C12 C14 H14B . . 109.5 ?
C12 C14 H14C . . 109.5 ?
H14A C14 H14B . . 109.5 ?
H14A C14 H14C . . 109.5 ?
H14B C14 H14C . . 109.5 ?
C16 C15 S1 . . 116.9(6) ?
C16 C15 C20 . . 120.2(7) ?
C20 C15 S1 . . 122.7(6) ?
C15 C16 H16 . . 120.4 ?
C15 C16 C17 . . 119.2(8) ?
C17 C16 H16 . . 120.4 ?
C16 C17 H17 . . 119.3 ?
C16 C17 C18 . . 121.4(8) ?
C18 C17 H17 . . 119.3 ?
C17 C18 C21 . . 121.0(8) ?
C19 C18 C17 . . 117.9(7) ?
C19 C18 C21 . . 121.1(8) ?
C18 C19 H19 . . 119.3 ?
C20 C19 C18 . . 121.5(8) ?
C20 C19 H19 . . 119.3 ?
C15 C20 H20 . . 120.1 ?
C19 C20 C15 . . 119.7(8) ?
C19 C20 H20 . . 120.1 ?
C18 C21 H21A . . 109.5 ?
C18 C21 H21B . . 109.5 ?
C18 C21 H21C . . 109.5 ?
H21A C21 H21B . . 109.5 ?
H21A C21 H21C . . 109.5 ?
H21B C21 H21C . . 109.5 ?

loop_
_geom_bond_atom_site_label_1
_geom_bond_atom_site_label_2
_geom_bond_site_symmetry_2
_geom_bond_distance
_geom_bond_publ_flag
Pd1 S1 . 2.2603(17) ?
Pd1 N1 . 2.093(6) ?
Pd1 C8 . 1.946(8) ?
Pd1 Br1 . 2.4663(10) ?
S1 C9 . 1.836(7) ?
S1 C15 . 1.789(7) ?
N1 C1 . 1.335(9) ?
N1 C5 . 1.330(10) ?
N2 C5 . 1.405(9) ?
N2 C6 . 1.387(10) ?
N2 C8 . 1.340(9) ?
N3 C7 . 1.396(10) ?
N3 C8 . 1.328(9) ?
N3 C10 . 1.470(9) ?
C1 H1 . 0.9300 ?
C1 C2 . 1.397(13) ?
C2 H2 . 0.9300 ?
C2 C3 . 1.354(15) ?
C3 H3 . 0.9300 ?
C3 C4 . 1.373(12) ?
C4 H4 . 0.9300 ?
C4 C5 . 1.376(11) ?
C6 H6 . 0.9300 ?
C6 C7 . 1.329(10) ?
C7 H7 . 0.9300 ?
C9 H9A . 0.9700 ?
C9 H9B . 0.9700 ?
C9 C10 . 1.513(9) ?
C10 H10 . 0.9800 ?
C10 C11 . 1.522(10) ?
C11 H11A . 0.9700 ?
C11 H11B . 0.9700 ?
C11 C12 . 1.537(9) ?
C12 H12 . 0.9800 ?
C12 C13 . 1.517(11) ?
C12 C14 . 1.527(10) ?
C13 H13A . 0.9600 ?
C13 H13B . 0.9600 ?
C13 H13C . 0.9600 ?
C14 H14A . 0.9600 ?
C14 H14B . 0.9600 ?
C14 H14C . 0.9600 ?
C15 C16 . 1.376(11) ?
C15 C20 . 1.384(11) ?
C16 H16 . 0.9300 ?
C16 C17 . 1.380(11) ?
C17 H17 . 0.9300 ?
C17 C18 . 1.393(12) ?
C18 C19 . 1.379(11) ?
C18 C21 . 1.511(10) ?
C19 H19 . 0.9300 ?
C19 C20 . 1.370(10) ?
C20 H20 . 0.9300 ?
C21 H21A . 0.9600 ?
C21 H21B . 0.9600 ?
C21 H21C . 0.9600 ?

loop_
_geom_hbond_atom_site_label_D
_geom_hbond_atom_site_label_H
_geom_hbond_atom_site_label_A
_geom_hbond_site_symmetry_A
_geom_hbond_distance_DH
_geom_hbond_distance_HA
_geom_hbond_distance_DA
_geom_hbond_angle_DHA
C1 H1 Br1 . 0.93 2.90 3.510(10) 124.2
C6 H6 Br2 1_565 0.93 2.74 3.661(9) 173.2
C10 H10 Br3 . 0.98 2.78 3.624(7) 144.2
C16 H16 Br3 1_545 0.93 3.11 3.742(7) 127.0

loop_
_geom_torsion_atom_site_label_1
_geom_torsion_atom_site_label_2
_geom_torsion_atom_site_label_3
_geom_torsion_atom_site_label_4
_geom_torsion_site_symmetry_1
_geom_torsion_site_symmetry_2
_geom_torsion_site_symmetry_3
_geom_torsion_site_symmetry_4
_geom_torsion
_geom_torsion_publ_flag
Pd1 S1 C9 C10 . . . . 58.1(5) ?
Pd1 S1 C15 C16 . . . . -143.9(5) ?
Pd1 S1 C15 C20 . . . . 41.2(7) ?
Pd1 N1 C1 C2 . . . . -179.1(6) ?
Pd1 N1 C5 N2 . . . . -0.3(8) ?
Pd1 N1 C5 C4 . . . . 179.8(6) ?
S1 C9 C10 N3 . . . . -69.7(7) ?
S1 C9 C10 C11 . . . . 55.2(7) ?
S1 C15 C16 C17 . . . . -173.9(6) ?
S1 C15 C20 C19 . . . . 173.0(6) ?
N1 C1 C2 C3 . . . . 0.7(14) ?
N2 C6 C7 N3 . . . . -1.0(9) ?
N3 C10 C11 C12 . . . . -68.7(7) ?
C1 N1 C5 N2 . . . . -178.3(7) ?
C1 N1 C5 C4 . . . . 1.8(12) ?
C1 C2 C3 C4 . . . . -0.5(15) ?
C2 C3 C4 C5 . . . . 0.9(15) ?
C3 C4 C5 N1 . . . . -1.6(13) ?
C3 C4 C5 N2 . . . . 178.6(8) ?
C5 N1 C1 C2 . . . . -1.3(12) ?
C5 N2 C6 C7 . . . . 177.4(7) ?
C5 N2 C8 Pd1 . . . . 2.0(8) ?
C5 N2 C8 N3 . . . . -177.4(6) ?
C6 N2 C5 N1 . . . . -177.5(7) ?
C6 N2 C5 C4 . . . . 2.4(13) ?
C6 N2 C8 Pd1 . . . . 179.2(5) ?
C6 N2 C8 N3 . . . . -0.2(8) ?
C7 N3 C8 Pd1 . . . . -179.7(6) ?
C7 N3 C8 N2 . . . . -0.4(8) ?
C7 N3 C10 C9 . . . . -144.6(7) ?
C7 N3 C10 C11 . . . . 89.0(8) ?
C8 N2 C5 N1 . . . . -1.1(9) ?
C8 N2 C5 C4 . . . . 178.8(8) ?
C8 N2 C6 C7 . . . . 0.8(9) ?
C8 N3 C7 C6 . . . . 0.9(9) ?
C8 N3 C10 C9 . . . . 41.5(9) ?
C8 N3 C10 C11 . . . . -84.8(8) ?
C9 S1 C15 C16 . . . . 105.7(6) ?
C9 S1 C15 C20 . . . . -69.3(7) ?
C9 C10 C11 C12 . . . . 166.1(5) ?
C10 N3 C7 C6 . . . . -173.7(7) ?
C10 N3 C8 Pd1 . . . . -5.0(11) ?
C10 N3 C8 N2 . . . . 174.3(6) ?
C10 C11 C12 C13 . . . . 176.6(6) ?
C10 C11 C12 C14 . . . . -60.9(9) ?
C15 S1 C9 C10 . . . . 172.5(5) ?
C15 C16 C17 C18 . . . . 1.5(13) ?
C16 C15 C20 C19 . . . . -1.8(12) ?
C16 C17 C18 C19 . . . . -3.5(12) ?
C16 C17 C18 C21 . . . . 174.6(8) ?
C17 C18 C19 C20 . . . . 2.9(12) ?
C18 C19 C20 C15 . . . . -0.3(12) ?
C20 C15 C16 C17 . . . . 1.2(12) ?
C21 C18 C19 C20 . . . . -175.2(8) ?
